data_4312478
loop_
_publ_author_name
'Miquel Costas'
'Clyde W. Cady'
'Sergey V. Kryatov'
'Manabendra Ray'
'Meghan J. Ryan'
'Elena V. Rybak-Akimova'
'Lawrence Que'

_publ_section_title
;
 Role of Carboxylate Bridges in Modulating Nonheme Diiron(II)/O2
 Reactivity
;
_journal_name_full 'Inorganic Chemistry'
_journal_page_first 7519
_journal_page_last 7530
_journal_paper_doi 10.1021/ic034359a
_journal_volume 42
_journal_year 2003
_chemical_compound_source 'Dr. Manabendra Ray, Prof. L. Que'
_chemical_formula_sum 'C67 H62 B Fe2 N7 O5'
_chemical_formula_weight 1167.75
_chemical_name_common 99122
_chemical_name_systematic
; 
 ? 
;
_space_group_IT_number 2
_symmetry_cell_setting triclinic
_symmetry_space_group_name_Hall '-P 1'
_symmetry_space_group_name_H-M 'P -1'
_atom_sites_solution_hydrogens mixed
_atom_sites_solution_primary direct
_atom_sites_solution_secondary difmap
_audit_creation_method SHELXL
_cell_angle_alpha 80.050(1)
_cell_angle_beta 89.116(1)
_cell_angle_gamma 86.714(1)
_cell_formula_units_Z 2
_cell_length_a 9.9497(2)
_cell_length_b 16.9298(2)
_cell_length_c 17.5250(2)
_cell_measurement_reflns_used 14878
_cell_measurement_temperature 173(2)
_cell_volume 2902.80(8)
_computing_cell_refinement 'SAINT, Siemens'
_computing_data_collection 'SMART, Siemens'
_computing_data_reduction 'SAINT, Siemens'
_computing_molecular_graphics 'SHELXTL, Siemens'
_computing_structure_refinement 'SHELXL-93 (Sheldrick, 1993)'
_computing_structure_solution 'SHELXS-86 (Sheldrick, 1990)'
_diffrn_ambient_temperature 173(2)
_diffrn_measurement_device 'Smart CCD System, Siemens'
_diffrn_measurement_method 'area detector, omega scans'
_diffrn_radiation_monochromator graphite
_diffrn_radiation_source 'fine-focus sealed tube'
_diffrn_radiation_type MoK\a
_diffrn_radiation_wavelength 0.71073
_diffrn_reflns_av_R_equivalents 0.0324
_diffrn_reflns_av_sigmaI/netI 0.0451
_diffrn_reflns_limit_h_max 11
_diffrn_reflns_limit_h_min -11
_diffrn_reflns_limit_k_max 20
_diffrn_reflns_limit_k_min -20
_diffrn_reflns_limit_l_max 20
_diffrn_reflns_limit_l_min -20
_diffrn_reflns_number 25623
_diffrn_reflns_theta_max 25.04
_diffrn_reflns_theta_min 1.18
_exptl_absorpt_coefficient_mu 0.558
_exptl_absorpt_correction_T_max 1.000000
_exptl_absorpt_correction_T_min 0.878640
_exptl_absorpt_correction_type 'Sadabs (G. Sheldrick, 1996)'
_exptl_crystal_colour 'reddish brown'
_exptl_crystal_density_diffrn 1.336
_exptl_crystal_description block
_exptl_crystal_F_000 1220
_exptl_crystal_size_max 0.24
_exptl_crystal_size_mid 0.2
_exptl_crystal_size_min 0.15
_refine_diff_density_max 0.241
_refine_diff_density_min -0.332
_refine_diff_density_rms 0.055
_refine_ls_extinction_method none
_refine_ls_goodness_of_fit_all 1.022
_refine_ls_goodness_of_fit_obs 1.065
_refine_ls_hydrogen_treatment refall
_refine_ls_matrix_type full
_refine_ls_number_parameters 645
_refine_ls_number_reflns 10132
_refine_ls_number_restraints 0
_refine_ls_restrained_S_all 1.022
_refine_ls_restrained_S_obs 1.065
_refine_ls_R_factor_all 0.0541
_refine_ls_R_factor_obs 0.0370
_refine_ls_shift/esd_max 0.001
_refine_ls_shift/esd_mean 0.000
_refine_ls_structure_factor_coef Fsqd
_refine_ls_weighting_details 'w=1/[\s^2^(Fo^2^)+(0.0347P)^2^+1.0357P] where P=(Fo^2^+2Fc^2^)/3'
_refine_ls_weighting_scheme calc
_refine_ls_wR_factor_all 0.0840
_refine_ls_wR_factor_obs 0.0777
_reflns_number_observed 8103
_reflns_number_total 10132
_reflns_observed_criterion >2sigma(I)
_cod_data_source_file ic034359asi20030402_022428_2.cif
_cod_data_source_block 99122
_cod_depositor_comments
;
The following automatic conversions were performed:

'_refine_ls_weighting_scheme' value 'calc
w=1/[\s^2^(Fo^2^)+(0.0347P)^2^+1.0357P] where P=(Fo^2^+2Fc^2^)/3' was
changed to 'calc'. New tag '_refine_ls_weighting_details' was
created. The value of the new tag was set to
'w=1/[\s^2^(Fo^2^)+(0.0347P)^2^+1.0357P] where P=(Fo^2^+2Fc^2^)/3'.

Automatic conversion script
Id: cif_fix_values 3143 2015-03-26 13:38:13Z robertas 
;
_cod_database_code 4312478

loop_
_symmetry_equiv_pos_as_xyz
'x, y, z'
'-x, -y, -z'

loop_
_atom_site_aniso_label
_atom_site_aniso_U_11
_atom_site_aniso_U_22
_atom_site_aniso_U_33
_atom_site_aniso_U_23
_atom_site_aniso_U_13
_atom_site_aniso_U_12
Fe1 0.0269(2) 0.0199(2) 0.0184(2) -0.00333(12) 0.00055(13) -0.00019(12)
Fe2 0.0223(2) 0.0212(2) 0.0188(2) -0.00367(12) -0.00013(12) 0.00144(12)
O1 0.0259(8) 0.0215(7) 0.0199(8) -0.0051(6) 0.0015(6) 0.0014(6)
O2 0.0263(8) 0.0264(8) 0.0359(9) 0.0003(7) -0.0045(7) -0.0044(6)
O3 0.0276(8) 0.0318(8) 0.0234(8) -0.0020(6) -0.0007(7) -0.0068(7)
O4 0.0496(10) 0.0316(9) 0.0252(9) -0.0088(7) 0.0073(8) 0.0018(7)
O5 0.0329(9) 0.0289(8) 0.0351(9) -0.0107(7) -0.0011(7) 0.0087(7)
N1 0.0299(10) 0.0292(10) 0.0225(10) -0.0049(8) 0.0004(8) 0.0006(8)
N2 0.0266(10) 0.0235(9) 0.0212(10) -0.0044(7) -0.0019(8) -0.0027(7)
N3 0.0243(10) 0.0233(9) 0.0238(10) -0.0044(7) -0.0002(8) -0.0002(7)
N4 0.0244(10) 0.0264(10) 0.0249(10) -0.0029(8) -0.0020(8) -0.0028(7)
N5 0.0404(11) 0.0240(10) 0.0244(10) -0.0013(8) -0.0041(9) -0.0083(8)
N6 0.0262(10) 0.0273(10) 0.0205(10) -0.0057(7) -0.0035(8) -0.0002(8)
B1 0.0215(13) 0.0254(13) 0.0224(13) -0.0031(10) 0.0000(10) -0.0029(10)
C1 0.0256(12) 0.0265(11) 0.0230(12) -0.0046(9) 0.0009(9) -0.0059(9)
C2 0.0304(13) 0.0355(13) 0.0241(13) -0.0068(10) -0.0020(10) -0.0068(10)
C3 0.0300(13) 0.0412(14) 0.0279(14) 0.0005(11) -0.0035(11) 0.0020(11)
C4 0.047(2) 0.0381(15) 0.0310(14) -0.0035(11) -0.0008(12) 0.0126(12)
C5 0.0452(15) 0.0349(14) 0.0267(14) -0.0091(11) -0.0018(11) 0.0072(11)
C6 0.0340(13) 0.0293(13) 0.0221(13) -0.0084(10) -0.0043(10) -0.0037(10)
C7 0.0323(13) 0.0270(12) 0.0253(13) -0.0097(10) -0.0004(10) 0.0041(10)
C8 0.0260(12) 0.0264(11) 0.0235(12) -0.0078(9) 0.0020(9) 0.0006(9)
C9 0.0324(13) 0.0269(12) 0.0249(12) -0.0102(9) 0.0002(10) 0.0036(10)
C10 0.0302(12) 0.0210(11) 0.0335(13) -0.0046(9) -0.0018(10) 0.0021(9)
C11 0.0224(11) 0.0243(11) 0.0296(13) -0.0006(9) -0.0037(9) -0.0019(9)
C12 0.0279(12) 0.0363(13) 0.0248(13) -0.0065(10) -0.0026(10) -0.0039(10)
C13 0.0327(13) 0.051(2) 0.0239(13) -0.0016(11) -0.0008(10) -0.0071(11)
C14 0.0375(14) 0.046(2) 0.0303(14) 0.0107(12) -0.0083(11) -0.0053(11)
C15 0.0354(14) 0.0285(13) 0.0403(15) 0.0060(11) -0.0053(11) -0.0005(10)
C16 0.0319(13) 0.0398(13) 0.0208(12) -0.0041(10) 0.0036(10) -0.0047(10)
C17 0.0358(14) 0.0356(13) 0.0248(13) 0.0018(10) -0.0009(10) -0.0102(10)
C18 0.063(2) 0.0260(13) 0.0292(14) -0.0002(10) -0.0082(13) -0.0124(12)
C19 0.081(2) 0.045(2) 0.044(2) -0.0011(13) -0.016(2) -0.037(2)
C20 0.063(2) 0.085(2) 0.062(2) -0.003(2) -0.004(2) -0.052(2)
C21 0.043(2) 0.074(2) 0.047(2) -0.0061(15) 0.0064(14) -0.0293(15)
C22 0.0246(12) 0.0311(12) 0.0322(14) -0.0051(10) -0.0004(10) 0.0048(9)
C23 0.0249(12) 0.0322(12) 0.0213(12) -0.0056(9) -0.0036(9) 0.0005(9)
C24 0.0353(13) 0.0286(12) 0.0245(12) -0.0073(9) -0.0031(10) -0.0018(10)
C25 0.0418(15) 0.0370(14) 0.0332(14) -0.0078(11) -0.0037(11) -0.0132(11)
C26 0.0305(14) 0.053(2) 0.041(2) -0.0103(12) 0.0002(11) -0.0159(12)
C27 0.0250(12) 0.0451(15) 0.0368(14) -0.0124(11) 0.0009(10) -0.0010(11)
C28 0.0211(11) 0.0267(12) 0.0250(12) -0.0041(9) 0.0049(9) -0.0023(9)
C29 0.0245(11) 0.0285(12) 0.0236(12) -0.0065(9) 0.0053(9) -0.0050(9)
C30 0.0368(14) 0.0370(14) 0.0270(13) 0.0003(10) -0.0020(11) -0.0099(11)
C31 0.047(2) 0.056(2) 0.0327(15) -0.0080(12) -0.0073(13) -0.0217(13)
C32 0.052(2) 0.046(2) 0.040(2) -0.0157(13) 0.0083(13) -0.0274(13)
C33 0.047(2) 0.0306(14) 0.042(2) -0.0078(11) 0.0100(13) -0.0106(11)
C34 0.0277(12) 0.0306(12) 0.0307(13) -0.0059(10) 0.0038(10) -0.0027(10)
C35 0.0248(12) 0.0242(12) 0.0283(13) -0.0096(10) 0.0016(10) -0.0048(9)
C36 0.0179(10) 0.0230(11) 0.0271(12) -0.0071(9) 0.0008(9) -0.0046(8)
C37 0.0274(12) 0.0267(12) 0.0287(13) -0.0027(9) 0.0018(10) -0.0023(9)
C38 0.0332(14) 0.0263(13) 0.049(2) -0.0054(11) 0.0076(12) 0.0044(10)
C39 0.0381(15) 0.0442(15) 0.048(2) -0.0218(13) 0.0105(12) 0.0067(12)
C40 0.0372(14) 0.053(2) 0.0268(14) -0.0091(11) 0.0067(11) 0.0040(12)
C41 0.0280(12) 0.0317(13) 0.0269(13) -0.0039(10) 0.0018(10) 0.0018(10)
C42 0.0222(11) 0.0218(11) 0.0246(12) -0.0067(9) -0.0020(9) -0.0062(9)
C43 0.0264(12) 0.0300(12) 0.0267(13) -0.0037(10) -0.0029(10) -0.0017(10)
C44 0.0413(14) 0.0357(14) 0.0279(14) 0.0010(10) -0.0055(11) -0.0088(11)
C45 0.0433(15) 0.0252(12) 0.039(2) -0.0036(11) -0.0180(12) -0.0016(11)
C46 0.0291(13) 0.0259(12) 0.047(2) -0.0167(11) -0.0102(11) 0.0031(10)
C47 0.0300(12) 0.0262(12) 0.0279(13) -0.0097(9) -0.0033(10) -0.0028(9)
C48 0.0202(11) 0.0259(11) 0.0268(12) -0.0044(9) -0.0016(9) 0.0012(9)
C49 0.0262(12) 0.0274(12) 0.0262(13) -0.0031(9) -0.0039(9) 0.0036(9)
C50 0.0332(13) 0.0256(12) 0.0393(15) -0.0105(10) -0.0086(11) 0.0031(10)
C51 0.0423(15) 0.046(2) 0.0344(15) -0.0198(12) -0.0130(12) 0.0016(12)
C52 0.050(2) 0.055(2) 0.0226(14) -0.0078(12) -0.0017(12) -0.0053(13)
C53 0.0354(13) 0.0392(14) 0.0261(13) -0.0025(10) 0.0002(10) -0.0063(11)
C54 0.0266(12) 0.0255(11) 0.0202(11) -0.0060(9) 0.0023(9) -0.0013(9)
C55 0.0295(13) 0.0321(13) 0.0253(12) -0.0007(10) -0.0042(10) -0.0065(10)
C56 0.0317(14) 0.0454(15) 0.0382(15) -0.0015(12) -0.0023(11) -0.0157(11)
C57 0.0430(15) 0.0329(13) 0.0345(14) -0.0012(11) 0.0042(11) -0.0157(11)
C58 0.0427(15) 0.0269(13) 0.0357(14) 0.0009(10) 0.0044(11) 0.0019(11)
C59 0.0258(13) 0.0301(12) 0.0388(14) -0.0020(10) 0.0016(10) -0.0014(10)
C60 0.0253(11) 0.0204(11) 0.0207(11) 0.0032(9) 0.0003(9) -0.0005(9)
C61 0.0333(13) 0.0268(12) 0.0344(14) -0.0057(10) 0.0044(10) -0.0053(10)
C62 0.047(2) 0.0286(13) 0.0403(15) -0.0108(11) 0.0130(12) -0.0009(11)
C63 0.0357(14) 0.0280(13) 0.046(2) 0.0007(11) 0.0134(12) 0.0058(10)
C64 0.0234(12) 0.0342(13) 0.0405(15) 0.0042(11) 0.0026(10) 0.0005(10)
C65 0.0241(12) 0.0269(12) 0.0282(12) -0.0017(10) -0.0001(9) -0.0012(9)
C66 0.061(2) 0.068(2) 0.063(2) 0.008(2) -0.025(2) -0.011(2)
C67 0.047(2) 0.062(2) 0.036(2) -0.0048(14) -0.0121(13) 0.0120(14)
N7 0.061(2) 0.074(2) 0.063(2) 0.0077(14) -0.0047(14) 0.0046(14)

loop_
_atom_site_label
_atom_site_type_symbol
_atom_site_fract_x
_atom_site_fract_y
_atom_site_fract_z
_atom_site_U_iso_or_equiv
_atom_site_thermal_displace_type
_atom_site_occupancy
_atom_site_calc_flag
_atom_site_refinement_flags
_atom_site_disorder_group
Fe1 Fe 0.43023(3) 0.74722(2) 0.34894(2) 0.02178(8) Uani 1 d . .
Fe2 Fe 0.32842(3) 0.86586(2) 0.18818(2) 0.02084(8) Uani 1 d . .
O1 O 0.29174(14) 0.82953(8) 0.30077(8) 0.0224(3) Uani 1 d . .
O2 O 0.58020(14) 0.83350(8) 0.32834(9) 0.0301(4) Uani 1 d . .
O3 O 0.50609(14) 0.92130(8) 0.22400(8) 0.0277(3) Uani 1 d . .
O4 O 0.5017(2) 0.69021(9) 0.26106(9) 0.0352(4) Uani 1 d . .
O5 O 0.4398(2) 0.77280(9) 0.15193(9) 0.0321(4) Uani 1 d . .
N1 N 0.5461(2) 0.68237(10) 0.44586(10) 0.0273(4) Uani 1 d . .
N2 N 0.3402(2) 0.79468(10) 0.45359(10) 0.0236(4) Uani 1 d . .
N3 N 0.1908(2) 0.96786(10) 0.21586(10) 0.0238(4) Uani 1 d . .
N4 N 0.3189(2) 0.95052(10) 0.08081(10) 0.0254(4) Uani 1 d . .
N5 N 0.2676(2) 0.66644(10) 0.38195(10) 0.0296(4) Uani 1 d . .
N6 N 0.1238(2) 0.82066(10) 0.17407(10) 0.0245(4) Uani 1 d . .
B1 B -0.0499(2) 0.68389(14) 0.76725(14) 0.0231(5) Uani 1 d . .
C1 C 0.5415(2) 0.71597(12) 0.51039(12) 0.0249(5) Uani 1 d . .
C2 C 0.6139(2) 0.68224(14) 0.57581(14) 0.0296(5) Uani 1 d . .
H2A H 0.6081(22) 0.7076(13) 0.6186(13) 0.028(6) Uiso 1 d . .
C3 C 0.6887(2) 0.61072(14) 0.57651(14) 0.0339(6) Uani 1 d . .
H3A H 0.7387(23) 0.5857(13) 0.6235(14) 0.035(6) Uiso 1 d . .
C4 C 0.6898(3) 0.5749(2) 0.51180(14) 0.0394(6) Uani 1 d . .
H4A H 0.7334(26) 0.5248(16) 0.5086(15) 0.052(8) Uiso 1 d . .
C5 C 0.6187(3) 0.61283(14) 0.44741(14) 0.0355(6) Uani 1 d . .
H5 H 0.6179(23) 0.5921(13) 0.3998(14) 0.036(6) Uiso 1 d . .
C6 C 0.4555(2) 0.79345(14) 0.50587(14) 0.0279(5) Uani 1 d . .
H6A H 0.4290(22) 0.7997(12) 0.5575(14) 0.029(6) Uiso 1 d . .
H6B H 0.5088(21) 0.8373(13) 0.4831(12) 0.025(6) Uiso 1 d . .
C7 C 0.2871(2) 0.87708(13) 0.42156(13) 0.0278(5) Uani 1 d . .
H7A H 0.3677(22) 0.9104(12) 0.4123(12) 0.026(6) Uiso 1 d . .
H7B H 0.2257(22) 0.8983(12) 0.4591(13) 0.029(6) Uiso 1 d . .
C8 C 0.21668(3) 0.87873(2) 0.34429(2) 0.0250(5) Uani 1 d . .
H8 H 0.12423(3) 0.85878(2) 0.35395(2) 0.019(5) Uiso 1 calc R .
C9 C 0.20722(3) 0.96581(2) 0.29967(2) 0.0276(5) Uani 1 d R .
H9A H 0.12970(3) 0.99568(2) 0.31956(2) 0.033(6) Uiso 1 d R .
H9B H 0.28993(3) 0.99269(2) 0.30856(2) 0.026(6) Uiso 1 d R .
C10 C 0.24348(3) 1.04079(2) 0.16837(2) 0.0284(5) Uani 1 d R .
H10A H 0.32484(3) 1.05571(2) 0.19317(2) 0.032(6) Uiso 1 d R .
H10B H 0.17496(3) 1.08595(2) 0.16566(2) 0.035(6) Uiso 1 d R .
C11 C 0.27811(3) 1.02664(2) 0.08777(2) 0.0259(5) Uani 1 d R .
C12 C 0.35237(3) 0.93513(2) 0.01012(2) 0.0294(5) Uani 1 d R .
H12 H 0.37842(3) 0.88145(2) 0.00491(2) 0.035(6) Uiso 1 d R .
C13 C 0.35060(3) 0.99373(2) -0.05540(2) 0.0363(6) Uani 1 d R .
H13 H 0.37626(3) 0.98093(2) -0.10445(2) 0.037(7) Uiso 1 d R .
C14 C 0.31050(3) 1.07147(2) -0.04770(2) 0.0397(6) Uani 1 d R .
H14 H 0.30877(3) 1.11308(2) -0.09170(2) 0.049(7) Uiso 1 d R .
C15 C 0.27286(3) 1.08852(2) 0.02434(2) 0.0362(6) Uani 1 d R .
H15 H 0.24396(3) 1.14159(2) 0.03028(2) 0.043(7) Uiso 1 d R .
C16 C 0.23495(3) 0.74130(2) 0.48860(2) 0.0309(5) Uani 1 d R .
H16A H 0.15819(3) 0.77484(2) 0.50438(2) 0.037(6) Uiso 1 d R .
H16B H 0.27163(3) 0.70699(2) 0.53605(2) 0.036(6) Uiso 1 d R .
C17 C 0.18325(3) 0.68784(2) 0.43620(2) 0.0326(5) Uani 1 d R .
C18 C 0.22668(3) 0.61514(2) 0.33773(2) 0.0393(6) Uani 1 d R .
H18 H 0.28668(3) 0.59988(2) 0.29948(2) 0.044(7) Uiso 1 d R .
C19 C 0.10235(3) 0.58383(2) 0.34530(2) 0.0561(8) Uani 1 d R .
H19 H 0.07672(3) 0.54729(2) 0.31339(2) 0.057(8) Uiso 1 d R .
C20 C 0.01561(3) 0.60670(2) 0.40032(2) 0.0692(10) Uani 1 d R .
H20 H -0.07151(3) 0.58618(2) 0.40656(2) 0.086(11) Uiso 1 d R .
C21 C 0.05487(3) 0.65937(2) 0.44644(2) 0.0541(8) Uani 1 d R .
H21 H -0.00454(3) 0.67584(2) 0.48438(2) 0.062(9) Uiso 1 d R .
C22 C 0.05207(3) 0.95599(2) 0.19338(2) 0.0296(5) Uani 1 d R .
H22A H 0.03587(3) 0.98529(2) 0.14008(2) 0.027(6) Uiso 1 d R .
H22B H -0.01174(3) 0.97949(2) 0.22835(2) 0.036(6) Uiso 1 d R .
C23 C 0.02375(3) 0.86864(2) 0.19644(2) 0.0261(5) Uani 1 d R .
C24 C 0.09821(3) 0.74403(2) 0.17246(2) 0.0291(5) Uani 1 d R .
H24 H 0.16859(3) 0.70974(2) 0.15701(2) 0.027(6) Uiso 1 d R .
C25 C -0.02488(3) 0.71245(2) 0.19192(2) 0.0367(6) Uani 1 d R .
H25 H -0.03938(3) 0.65815(2) 0.18869(2) 0.039(7) Uiso 1 d R .
C26 C -0.12656(3) 0.76142(2) 0.21621(2) 0.0407(6) Uani 1 d R .
H26 H -0.21203(3) 0.74127(2) 0.23098(2) 0.040(7) Uiso 1 d R .
C27 C -0.10139(3) 0.84045(2) 0.21857(2) 0.0350(6) Uani 1 d R .
H27 H -0.16967(3) 0.87526(2) 0.23531(2) 0.031(6) Uiso 1 d R .
C28 C 0.57360(3) 0.90133(2) 0.28490(2) 0.0243(5) Uani 1 d R .
C29 C 0.65384(3) 0.96510(2) 0.31080(2) 0.0252(5) Uani 1 d R .
C30 C 0.74490(3) 0.94457(2) 0.37206(2) 0.0340(6) Uani 1 d R .
H30 H 0.75692(3) 0.89029(2) 0.39725(2) 0.034(6) Uiso 1 d R .
C31 C 0.81750(3) 1.00312(2) 0.39604(2) 0.0443(7) Uani 1 d R .
H31 H 0.88057(3) 0.98874(2) 0.43693(2) 0.048(7) Uiso 1 d R .
C32 C 0.79849(3) 1.08239(2) 0.36071(2) 0.0445(7) Uani 1 d R .
H32 H 0.84805(3) 1.12243(2) 0.37760(2) 0.053(8) Uiso 1 d R .
C33 C 0.70764(3) 1.10359(2) 0.30088(2) 0.0396(6) Uani 1 d R .
H33 H 0.69387(3) 1.15825(2) 0.27712(2) 0.046(7) Uiso 1 d R .
C34 C 0.63661(3) 1.04512(2) 0.27555(2) 0.0296(5) Uani 1 d R .
H34 H 0.57554(3) 1.05981(2) 0.23369(2) 0.026(6) Uiso 1 d R .
C35 C 0.50377(3) 0.71182(2) 0.18901(2) 0.0251(5) Uani 1 d R .
C36 C 0.58733(3) 0.66048(2) 0.14244(2) 0.0222(5) Uani 1 d R .
C37 C 0.64659(3) 0.58753(2) 0.17883(2) 0.0278(5) Uani 1 d R .
H37 H 0.63735(3) 0.57165(2) 0.23327(2) 0.034(6) Uiso 1 d R .
C38 C 0.71897(3) 0.53800(2) 0.13599(2) 0.0368(6) Uani 1 d R .
H38 H 0.75813(3) 0.48787(2) 0.16097(2) 0.039(7) Uiso 1 d R .
C39 C 0.73432(3) 0.56134(2) 0.05708(2) 0.0422(6) Uani 1 d R .
H39 H 0.78438(3) 0.52740(2) 0.02781(2) 0.048(7) Uiso 1 d R .
C40 C 0.67676(3) 0.63425(2) 0.02050(2) 0.0390(6) Uani 1 d R .
H40 H 0.68657(3) 0.64999(2) -0.03393(2) 0.053(8) Uiso 1 d R .
C41 C 0.60491(3) 0.68422(2) 0.06317(2) 0.0292(5) Uani 1 d R .
H41 H 0.56760(3) 0.73483(2) 0.03818(2) 0.031(6) Uiso 1 d R .
C42 C -0.12914(3) 0.75096(2) 0.70172(2) 0.0223(5) Uani 1 d R .
C43 C -0.08377(3) 0.77217(2) 0.62517(2) 0.0278(5) Uani 1 d R .
H43 H -0.00438(3) 0.74528(2) 0.60944(2) 0.026(6) Uiso 1 d R .
C44 C -0.15033(3) 0.83119(2) 0.57099(2) 0.0354(6) Uani 1 d R .
H44 H -0.11521(3) 0.84386(2) 0.51989(2) 0.043(7) Uiso 1 d R .
C45 C -0.26555(3) 0.87079(2) 0.59100(2) 0.0360(6) Uani 1 d R .
H45 H -0.31085(3) 0.91104(2) 0.55435(2) 0.039(7) Uiso 1 d R .
C46 C -0.31512(3) 0.85102(2) 0.66597(2) 0.0330(6) Uani 1 d R .
H46 H -0.39624(3) 0.87718(2) 0.68036(2) 0.039(7) Uiso 1 d R .
C47 C -0.24745(3) 0.79343(2) 0.72020(2) 0.0274(5) Uani 1 d R .
H47 H -0.28227(3) 0.78236(2) 0.77148(2) 0.031(6) Uiso 1 d R .
C48 C -0.01349(3) 0.72898(2) 0.83970(2) 0.0244(5) Uani 1 d R .
C49 C 0.04723(3) 0.80351(2) 0.82570(2) 0.0269(5) Uani 1 d R .
H49 H 0.06126(3) 0.82852(2) 0.77357(2) 0.019(5) Uiso 1 d R .
C50 C 0.08737(3) 0.84185(2) 0.88480(2) 0.0322(5) Uani 1 d R .
H50 H 0.13114(3) 0.89092(2) 0.87269(2) 0.036(6) Uiso 1 d R .
C51 C 0.06370(3) 0.80872(2) 0.96115(2) 0.0395(6) Uani 1 d R .
H51 H 0.09060(3) 0.83467(2) 1.00190(2) 0.037(7) Uiso 1 d R .
C52 C 0.00049(3) 0.73748(2) 0.97723(2) 0.0425(6) Uani 1 d R .
H52 H -0.01900(3) 0.71508(2) 1.02947(2) 0.042(7) Uiso 1 d R .
C53 C -0.03531(3) 0.69776(2) 0.91782(2) 0.0338(5) Uani 1 d R .
H53 H -0.07593(3) 0.64773(2) 0.93087(2) 0.036(7) Uiso 1 d R .
C54 C -0.14152(3) 0.60622(2) 0.79817(2) 0.0239(5) Uani 1 d R .
C55 C -0.27802(3) 0.60223(2) 0.78434(2) 0.0292(5) Uani 1 d R .
H55 H -0.32401(3) 0.64734(2) 0.75399(2) 0.041(7) Uiso 1 d R .
C56 C -0.35076(3) 0.53524(2) 0.81285(2) 0.0386(6) Uani 1 d R .
H56 H -0.44360(3) 0.53514(2) 0.80102(2) 0.038(7) Uiso 1 d R .
C57 C -0.28787(3) 0.46917(2) 0.85819(2) 0.0369(6) Uani 1 d R .
H57 H -0.33682(3) 0.42349(2) 0.87822(2) 0.045(7) Uiso 1 d R .
C58 C -0.15366(3) 0.47050(2) 0.87388(2) 0.0361(6) Uani 1 d R .
H58 H -0.10919(3) 0.42542(2) 0.90512(2) 0.037(7) Uiso 1 d R .
C59 C -0.08221(3) 0.53708(2) 0.84455(2) 0.0321(5) Uani 1 d R .
H59 H 0.01087(3) 0.53606(2) 0.85622(2) 0.038(7) Uiso 1 d R .
C60 C 0.08953(3) 0.64981(2) 0.72837(2) 0.0230(5) Uani 1 d R .
C61 C 0.08407(3) 0.59542(2) 0.67724(2) 0.0313(5) Uani 1 d R .
H61 H -0.00143(3) 0.57854(2) 0.66535(2) 0.037(7) Uiso 1 d R .
C62 C 0.19734(3) 0.56486(2) 0.64298(2) 0.0381(6) Uani 1 d R .
H62 H 0.18760(3) 0.52802(2) 0.60850(2) 0.041(7) Uiso 1 d R .
C63 C 0.32492(3) 0.58724(2) 0.65828(2) 0.0378(6) Uani 1 d R .
H63 H 0.40618(3) 0.55819(2) 0.63511(2) 0.048(7) Uiso 1 d R .
C64 C 0.33393(3) 0.64260(2) 0.70723(2) 0.0341(6) Uani 1 d R .
H64 H 0.41951(3) 0.66038(2) 0.71769(2) 0.046(7) Uiso 1 d R .
C65 C 0.21893(3) 0.67265(2) 0.74144(2) 0.0268(5) Uani 1 d R .
H65 H 0.22892(3) 0.71028(2) 0.77509(2) 0.032(6) Uiso 1 d R .
C66 C 0.35149(3) 0.67020(2) -0.06971(2) 0.0657(9) Uani 1 d R .
H66A H 0.38833(3) 0.62588(2) -0.08321(2) 0.142(17) Uiso 1 d R .
H66B H 0.36093(3) 0.66294(2) -0.01375(2) 0.113(14) Uiso 1 d R .
H66C H 0.26030(3) 0.67350(2) -0.08171(2) 0.110(13) Uiso 1 d R .
C67 C 0.42012(3) 0.74122(2) -0.10416(2) 0.0495(7) Uani 1 d R .
N7 N 0.47496(3) 0.79710(2) -0.13055(2) 0.0685(8) Uani 1 d R .

loop_
_atom_type_symbol
_atom_type_description
_atom_type_scat_dispersion_real
_atom_type_scat_dispersion_imag
_atom_type_scat_source
C C 0.0033 0.0016 'International Tables Vol C Tables 4.2.6.8 and 6.1.1.4'
H H 0.0000 0.0000 'International Tables Vol C Tables 4.2.6.8 and 6.1.1.4'
B B 0.0013 0.0007 'International Tables Vol C Tables 4.2.6.8 and 6.1.1.4'
N N 0.0061 0.0033 'International Tables Vol C Tables 4.2.6.8 and 6.1.1.4'
O O 0.0106 0.0060 'International Tables Vol C Tables 4.2.6.8 and 6.1.1.4'
Fe Fe 0.3463 0.8444 'International Tables Vol C Tables 4.2.6.8 and 6.1.1.4'

loop_
_geom_angle_atom_site_label_1
_geom_angle_atom_site_label_2
_geom_angle_atom_site_label_3
_geom_angle
_geom_angle_site_symmetry_1
_geom_angle_site_symmetry_3
_geom_angle_publ_flag
O1 Fe1 O4 105.60(6) . . ?
O1 Fe1 O2 90.32(6) . . ?
O4 Fe1 O2 92.40(6) . . ?
O1 Fe1 N1 153.43(6) . . ?
O4 Fe1 N1 100.95(6) . . ?
O2 Fe1 N1 89.55(6) . . ?
O1 Fe1 N5 87.87(6) . . ?
O4 Fe1 N5 94.81(7) . . ?
O2 Fe1 N5 172.78(6) . . ?
N1 Fe1 N5 88.95(7) . . ?
O1 Fe1 N2 77.67(6) . . ?
O4 Fe1 N2 172.45(6) . . ?
O2 Fe1 N2 94.40(6) . . ?
N1 Fe1 N2 75.85(6) . . ?
N5 Fe1 N2 78.39(6) . . ?
O1 Fe2 O5 105.92(6) . . ?
O1 Fe2 N4 154.43(6) . . ?
O5 Fe2 N4 99.65(6) . . ?
O1 Fe2 O3 86.90(6) . . ?
O5 Fe2 O3 93.79(6) . . ?
N4 Fe2 O3 90.79(6) . . ?
O1 Fe2 N6 83.37(6) . . ?
O5 Fe2 N6 97.34(6) . . ?
N4 Fe2 N6 94.19(6) . . ?
O3 Fe2 N6 166.86(6) . . ?
O1 Fe2 N3 78.48(6) . . ?
O5 Fe2 N3 173.30(6) . . ?
N4 Fe2 N3 76.12(6) . . ?
O3 Fe2 N3 91.48(6) . . ?
N6 Fe2 N3 77.97(6) . . ?
C8 O1 Fe1 121.94(8) . . ?
C8 O1 Fe2 121.21(8) . . ?
Fe1 O1 Fe2 111.74(6) . . ?
C28 O2 Fe1 128.27(9) . . ?
C28 O3 Fe2 128.41(9) . . ?
C35 O4 Fe1 131.96(10) . . ?
C35 O5 Fe2 131.87(10) . . ?
C5 N1 C1 118.4(2) . . ?
C5 N1 Fe1 126.2(2) . . ?
C1 N1 Fe1 115.42(13) . . ?
C6 N2 C16 112.29(15) . . ?
C6 N2 C7 112.9(2) . . ?
C16 N2 C7 113.40(15) . . ?
C6 N2 Fe1 104.27(13) . . ?
C16 N2 Fe1 109.00(9) . . ?
C7 N2 Fe1 104.15(12) . . ?
C9 N3 C22 113.78(11) . . ?
C9 N3 C10 112.62(11) . . ?
C22 N3 C10 111.12(11) . . ?
C9 N3 Fe2 104.86(9) . . ?
C22 N3 Fe2 109.20(9) . . ?
C10 N3 Fe2 104.59(9) . . ?
C12 N4 C11 118.39(13) . . ?
C12 N4 Fe2 126.51(11) . . ?
C11 N4 Fe2 115.07(10) . . ?
C17 N5 C18 118.64(14) . . ?
C17 N5 Fe1 114.71(10) . . ?
C18 N5 Fe1 123.57(11) . . ?
C24 N6 C23 117.80(13) . . ?
C24 N6 Fe2 125.31(10) . . ?
C23 N6 Fe2 112.61(10) . . ?
C42 B1 C48 107.46(13) . . ?
C42 B1 C54 112.06(14) . . ?
C48 B1 C54 110.34(14) . . ?
C42 B1 C60 109.00(14) . . ?
C48 B1 C60 110.36(14) . . ?
C54 B1 C60 107.63(13) . . ?
N1 C1 C2 121.5(2) . . ?
N1 C1 C6 116.0(2) . . ?
C2 C1 C6 122.4(2) . . ?
C1 C2 C3 119.4(2) . . ?
C1 C2 H2A 118.5(14) . . ?
C3 C2 H2A 122.0(14) . . ?
C4 C3 C2 119.1(2) . . ?
C4 C3 H3A 121.1(13) . . ?
C2 C3 H3A 119.8(13) . . ?
C3 C4 C5 118.7(2) . . ?
C3 C4 H4A 124.4(16) . . ?
C5 C4 H4A 116.8(16) . . ?
N1 C5 C4 122.8(2) . . ?
N1 C5 H5 114.3(14) . . ?
C4 C5 H5 122.9(14) . . ?
N2 C6 C1 111.0(2) . . ?
N2 C6 H6A 113.1(13) . . ?
C1 C6 H6A 108.5(13) . . ?
N2 C6 H6B 106.1(13) . . ?
C1 C6 H6B 108.3(12) . . ?
H6A C6 H6B 109.8(18) . . ?
N2 C7 C8 110.7(2) . . ?
N2 C7 H7A 105.7(12) . . ?
C8 C7 H7A 108.8(12) . . ?
N2 C7 H7B 110.7(12) . . ?
C8 C7 H7B 111.0(13) . . ?
H7A C7 H7B 109.7(17) . . ?
O1 C8 C7 109.19(10) . . ?
O1 C8 C9 109.55(6) . . ?
C7 C8 C9 109.00(8) . . ?
O1 C8 H8 109.70(6) . . ?
C7 C8 H8 109.70(10) . . ?
C9 C8 H8 109.7 . . ?
N3 C9 C8 111.29(6) . . ?
N3 C9 H9A 109.38(6) . . ?
C8 C9 H9A 109.4 . . ?
N3 C9 H9B 109.35(7) . . ?
C8 C9 H9B 109.4 . . ?
H9A C9 H9B 108.0 . . ?
N3 C10 C11 110.88(7) . . ?
N3 C10 H10A 109.46(7) . . ?
C11 C10 H10A 109.5 . . ?
N3 C10 H10B 109.47(6) . . ?
C11 C10 H10B 109.5 . . ?
H10A C10 H10B 108.0 . . ?
N4 C11 C15 121.73(7) . . ?
N4 C11 C10 116.21(7) . . ?
C15 C11 C10 122.0 . . ?
N4 C12 C13 123.04(7) . . ?
N4 C12 H12 118.48(7) . . ?
C13 C12 H12 118.5 . . ?
C12 C13 C14 118.2 . . ?
C12 C13 H13 120.9 . . ?
C14 C13 H13 120.9 . . ?
C13 C14 C15 119.8 . . ?
C13 C14 H14 120.1 . . ?
C15 C14 H14 120.1 . . ?
C14 C15 C11 118.8 . . ?
C14 C15 H15 120.6 . . ?
C11 C15 H15 120.6 . . ?
N2 C16 C17 114.64(7) . . ?
N2 C16 H16A 108.60(6) . . ?
C17 C16 H16A 108.6 . . ?
N2 C16 H16B 108.63(7) . . ?
C17 C16 H16B 108.6 . . ?
H16A C16 H16B 107.6 . . ?
N5 C17 C21 121.58(8) . . ?
N5 C17 C16 117.58(8) . . ?
C21 C17 C16 120.8 . . ?
N5 C18 C19 122.96(8) . . ?
N5 C18 H18 118.53(8) . . ?
C19 C18 H18 118.5 . . ?
C18 C19 C20 118.2 . . ?
C18 C19 H19 120.9 . . ?
C20 C19 H19 120.9 . . ?
C19 C20 C21 120.1 . . ?
C19 C20 H20 120.0 . . ?
C21 C20 H20 120.0 . . ?
C20 C21 C17 118.5 . . ?
C20 C21 H21 120.7 . . ?
C17 C21 H21 120.7 . . ?
N3 C22 C23 113.35(6) . . ?
N3 C22 H22A 108.89(7) . . ?
C23 C22 H22A 108.9 . . ?
N3 C22 H22B 108.91(7) . . ?
C23 C22 H22B 108.9 . . ?
H22A C22 H22B 107.7 . . ?
N6 C23 C27 121.81(7) . . ?
N6 C23 C22 116.98(7) . . ?
C27 C23 C22 121.2 . . ?
N6 C24 C25 123.48(7) . . ?
N6 C24 H24 118.23(7) . . ?
C25 C24 H24 118.3 . . ?
C24 C25 C26 118.6 . . ?
C24 C25 H25 120.7 . . ?
C26 C25 H25 120.7 . . ?
C25 C26 C27 118.6 . . ?
C25 C26 H26 120.7 . . ?
C27 C26 H26 120.7 . . ?
C26 C27 C23 119.7 . . ?
C26 C27 H27 120.1 . . ?
C23 C27 H27 120.1 . . ?
O3 C28 O2 126.93(10) . . ?
O3 C28 C29 117.34(7) . . ?
O2 C28 C29 115.72(7) . . ?
C34 C29 C30 118.8 . . ?
C34 C29 C28 120.9 . . ?
C30 C29 C28 120.3 . . ?
C31 C30 C29 120.2 . . ?
C31 C30 H30 119.9 . . ?
C29 C30 H30 119.9 . . ?
C32 C31 C30 120.2 . . ?
C32 C31 H31 119.9 . . ?
C30 C31 H31 119.9 . . ?
C33 C32 C31 120.2 . . ?
C33 C32 H32 119.9 . . ?
C31 C32 H32 119.9 . . ?
C32 C33 C34 120.0 . . ?
C32 C33 H33 120.0 . . ?
C34 C33 H33 120.0 . . ?
C33 C34 C29 120.6 . . ?
C33 C34 H34 119.7 . . ?
C29 C34 H34 119.7 . . ?
O4 C35 O5 125.47(10) . . ?
O4 C35 C36 117.46(7) . . ?
O5 C35 C36 117.06(7) . . ?
C41 C36 C37 119.4 . . ?
C41 C36 C35 120.9 . . ?
C37 C36 C35 119.7 . . ?
C38 C37 C36 120.2 . . ?
C38 C37 H37 119.9 . . ?
C36 C37 H37 119.9 . . ?
C39 C38 C37 120.1 . . ?
C39 C38 H38 120.0 . . ?
C37 C38 H38 120.0 . . ?
C38 C39 C40 120.0 . . ?
C38 C39 H39 120.0 . . ?
C40 C39 H39 120.0 . . ?
C41 C40 C39 120.1 . . ?
C41 C40 H40 120.0 . . ?
C39 C40 H40 120.0 . . ?
C40 C41 C36 120.1 . . ?
C40 C41 H41 119.9 . . ?
C36 C41 H41 119.9 . . ?
C43 C42 C47 115.0 . . ?
C43 C42 B1 123.71(8) . . ?
C47 C42 B1 121.28(8) . . ?
C44 C43 C42 122.8 . . ?
C44 C43 H43 118.6 . . ?
C42 C43 H43 118.6 . . ?
C45 C44 C43 120.5 . . ?
C45 C44 H44 119.8 . . ?
C43 C44 H44 119.8 . . ?
C44 C45 C46 118.7 . . ?
C44 C45 H45 120.7 . . ?
C46 C45 H45 120.7 . . ?
C45 C46 C47 120.8 . . ?
C45 C46 H46 119.6 . . ?
C47 C46 H46 119.6 . . ?
C46 C47 C42 122.2 . . ?
C46 C47 H47 118.9 . . ?
C42 C47 H47 118.9 . . ?
C53 C48 C49 115.0 . . ?
C53 C48 B1 124.52(8) . . ?
C49 C48 B1 120.48(8) . . ?
C50 C49 C48 122.9 . . ?
C50 C49 H49 118.6 . . ?
C48 C49 H49 118.6 . . ?
C51 C50 C49 120.1 . . ?
C51 C50 H50 120.0 . . ?
C49 C50 H50 120.0 . . ?
C52 C51 C50 118.9 . . ?
C52 C51 H51 120.6 . . ?
C50 C51 H51 120.6 . . ?
C51 C52 C53 120.8 . . ?
C51 C52 H52 119.6 . . ?
C53 C52 H52 119.6 . . ?
C52 C53 C48 122.3 . . ?
C52 C53 H53 118.9 . . ?
C48 C53 H53 118.8 . . ?
C55 C54 C59 114.4 . . ?
C55 C54 B1 125.74(8) . . ?
C59 C54 B1 119.82(8) . . ?
C54 C55 C56 123.2 . . ?
C54 C55 H55 118.4 . . ?
C56 C55 H55 118.4 . . ?
C57 C56 C55 120.0 . . ?
C57 C56 H56 120.0 . . ?
C55 C56 H56 120.0 . . ?
C58 C57 C56 118.9 . . ?
C58 C57 H57 120.5 . . ?
C56 C57 H57 120.6 . . ?
C57 C58 C59 120.5 . . ?
C57 C58 H58 119.7 . . ?
C59 C58 H58 119.7 . . ?
C58 C59 C54 122.9 . . ?
C58 C59 H59 118.5 . . ?
C54 C59 H59 118.6 . . ?
C61 C60 C65 114.7 . . ?
C61 C60 B1 120.58(9) . . ?
C65 C60 B1 124.73(8) . . ?
C62 C61 C60 123.1 . . ?
C62 C61 H61 118.4 . . ?
C60 C61 H61 118.4 . . ?
C61 C62 C63 121.0 . . ?
C61 C62 H62 119.5 . . ?
C63 C62 H62 119.5 . . ?
C64 C63 C62 117.5 . . ?
C64 C63 H63 125.1 . . ?
C62 C63 H63 117.3 . . ?
C63 C64 C65 120.8 . . ?
C63 C64 H64 119.6 . . ?
C65 C64 H64 119.6 . . ?
C64 C65 C60 122.9 . . ?
C64 C65 H65 118.6 . . ?
C60 C65 H65 118.6 . . ?
C67 C66 H66A 112.5 . . ?
C67 C66 H66B 108.5 . . ?
H66A C66 H66B 105.5 . . ?
C67 C66 H66C 113.0 . . ?
H66A C66 H66C 108.2 . . ?
H66B C66 H66C 108.8 . . ?
N7 C67 C66 179.2 . . ?

loop_
_geom_bond_atom_site_label_1
_geom_bond_atom_site_label_2
_geom_bond_distance
_geom_bond_site_symmetry_2
_geom_bond_publ_flag
Fe1 O1 1.9906(14) . ?
Fe1 O4 2.0520(15) . ?
Fe1 O2 2.1310(15) . ?
Fe1 N1 2.166(2) . ?
Fe1 N5 2.185(2) . ?
Fe1 N2 2.278(2) . ?
Fe2 O1 1.9972(14) . ?
Fe2 O5 2.0585(14) . ?
Fe2 N4 2.159(2) . ?
Fe2 O3 2.1973(15) . ?
Fe2 N6 2.247(2) . ?
Fe2 N3 2.256(2) . ?
O1 C8 1.4015(13) . ?
O2 C28 1.2623(14) . ?
O3 C28 1.2554(15) . ?
O4 C35 1.253(2) . ?
O5 C35 1.2644(15) . ?
N1 C5 1.342(3) . ?
N1 C1 1.350(3) . ?
N2 C6 1.476(3) . ?
N2 C16 1.478(2) . ?
N2 C7 1.481(3) . ?
N3 C9 1.475(2) . ?
N3 C22 1.475(2) . ?
N3 C10 1.482(2) . ?
N4 C12 1.343(2) . ?
N4 C11 1.354(2) . ?
N5 C17 1.341(2) . ?
N5 C18 1.343(2) . ?
N6 C24 1.341(2) . ?
N6 C23 1.346(2) . ?
B1 C42 1.644(2) . ?
B1 C48 1.645(2) . ?
B1 C54 1.652(2) . ?
B1 C60 1.654(2) . ?
C1 C2 1.382(3) . ?
C1 C6 1.515(3) . ?
C2 C3 1.383(3) . ?
C2 H2A 0.93(2) . ?
C3 C4 1.375(3) . ?
C3 H3A 0.99(2) . ?
C4 C5 1.381(3) . ?
C4 H4A 0.94(3) . ?
C5 H5 0.96(2) . ?
C6 H6A 0.96(2) . ?
C6 H6B 0.96(2) . ?
C7 C8 1.530(2) . ?
C7 H7A 1.00(2) . ?
C7 H7B 0.99(2) . ?
C8 C9 1.54 . ?
C8 H8 1.00 . ?
C9 H9A 0.99 . ?
C9 H9B 0.99 . ?
C10 C11 1.50 . ?
C10 H10A 0.99 . ?
C10 H10B 0.99 . ?
C11 C15 1.39 . ?
C12 C13 1.38 . ?
C12 H12 0.95 . ?
C13 C14 1.38 . ?
C13 H13 0.95 . ?
C14 C15 1.38 . ?
C14 H14 0.95 . ?
C15 H15 0.95 . ?
C16 C17 1.51 . ?
C16 H16A 0.99 . ?
C16 H16B 0.99 . ?
C17 C21 1.39 . ?
C18 C19 1.37 . ?
C18 H18 0.95 . ?
C19 C20 1.37 . ?
C19 H19 0.95 . ?
C20 C21 1.38 . ?
C20 H20 0.95 . ?
C21 H21 0.95 . ?
C22 C23 1.51 . ?
C22 H22A 0.99 . ?
C22 H22B 0.99 . ?
C23 C27 1.38 . ?
C24 C25 1.38 . ?
C24 H24 0.95 . ?
C25 C26 1.38 . ?
C25 H25 0.95 . ?
C26 C27 1.38 . ?
C26 H26 0.95 . ?
C27 H27 0.95 . ?
C28 C29 1.51 . ?
C29 C34 1.39 . ?
C29 C30 1.40 . ?
C30 C31 1.38 . ?
C30 H30 0.95 . ?
C31 C32 1.38 . ?
C31 H31 0.95 . ?
C32 C33 1.38 . ?
C32 H32 0.95 . ?
C33 C34 1.38 . ?
C33 H33 0.95 . ?
C34 H34 0.95 . ?
C35 C36 1.50 . ?
C36 C41 1.39 . ?
C36 C37 1.39 . ?
C37 C38 1.38 . ?
C37 H37 0.95 . ?
C38 C39 1.38 . ?
C38 H38 0.95 . ?
C39 C40 1.39 . ?
C39 H39 0.95 . ?
C40 C41 1.39 . ?
C40 H40 0.95 . ?
C41 H41 0.95 . ?
C42 C43 1.40 . ?
C42 C47 1.41 . ?
C43 C44 1.40 . ?
C43 H43 0.95 . ?
C44 C45 1.37 . ?
C44 H44 0.95 . ?
C45 C46 1.39 . ?
C45 H45 0.95 . ?
C46 C47 1.39 . ?
C46 H46 0.95 . ?
C47 H47 0.95 . ?
C48 C53 1.40 . ?
C48 C49 1.41 . ?
C49 C50 1.39 . ?
C49 H49 0.95 . ?
C50 C51 1.38 . ?
C50 H50 0.95 . ?
C51 C52 1.38 . ?
C51 H51 0.95 . ?
C52 C53 1.39 . ?
C52 H52 0.95 . ?
C53 H53 0.95 . ?
C54 C55 1.39 . ?
C54 C59 1.41 . ?
C55 C56 1.40 . ?
C55 H55 0.95 . ?
C56 C57 1.38 . ?
C56 H56 0.95 . ?
C57 C58 1.37 . ?
C57 H57 0.95 . ?
C58 C59 1.39 . ?
C58 H58 0.95 . ?
C59 H59 0.95 . ?
C60 C61 1.40 . ?
C60 C65 1.40 . ?
C61 C62 1.38 . ?
C61 H61 0.95 . ?
C62 C63 1.39 . ?
C62 H62 0.95 . ?
C63 C64 1.38 . ?
C63 H63 1.04 . ?
C64 C65 1.39 . ?
C64 H64 0.95 . ?
C65 H65 0.95 . ?
C66 C67 1.45 . ?
C66 H66A 0.88 . ?
C66 H66B 0.97 . ?
C66 H66C 0.93 . ?
C67 N7 1.14 . ?

loop_
_geom_torsion_atom_site_label_1
_geom_torsion_atom_site_label_2
_geom_torsion_atom_site_label_3
_geom_torsion_atom_site_label_4
_geom_torsion
_geom_torsion_site_symmetry_1
_geom_torsion_site_symmetry_2
_geom_torsion_site_symmetry_3
_geom_torsion_site_symmetry_4
_geom_torsion_publ_flag
O4 Fe1 O1 C8 177.57(9) . . . . ?
O2 Fe1 O1 C8 -89.84(10) . . . . ?
N1 Fe1 O1 C8 -0.2(2) . . . . ?
N5 Fe1 O1 C8 83.17(10) . . . . ?
N2 Fe1 O1 C8 4.59(9) . . . . ?
O4 Fe1 O1 Fe2 -27.47(8) . . . . ?
O2 Fe1 O1 Fe2 65.12(7) . . . . ?
N1 Fe1 O1 Fe2 154.76(12) . . . . ?
N5 Fe1 O1 Fe2 -121.87(8) . . . . ?
N2 Fe1 O1 Fe2 159.55(8) . . . . ?
O5 Fe2 O1 C8 -179.69(9) . . . . ?
N4 Fe2 O1 C8 1.9(2) . . . . ?
O3 Fe2 O1 C8 87.25(10) . . . . ?
N6 Fe2 O1 C8 -83.91(10) . . . . ?
N3 Fe2 O1 C8 -4.89(9) . . . . ?
O5 Fe2 O1 Fe1 25.14(8) . . . . ?
N4 Fe2 O1 Fe1 -153.24(12) . . . . ?
O3 Fe2 O1 Fe1 -67.92(7) . . . . ?
N6 Fe2 O1 Fe1 120.92(7) . . . . ?
N3 Fe2 O1 Fe1 -160.06(8) . . . . ?
O1 Fe1 O2 C28 -14.21(13) . . . . ?
O4 Fe1 O2 C28 91.42(13) . . . . ?
N1 Fe1 O2 C28 -167.64(13) . . . . ?
N5 Fe1 O2 C28 -89.6(5) . . . . ?
N2 Fe1 O2 C28 -91.87(13) . . . . ?
O1 Fe2 O3 C28 26.64(12) . . . . ?
O5 Fe2 O3 C28 -79.13(12) . . . . ?
N4 Fe2 O3 C28 -178.85(12) . . . . ?
N6 Fe2 O3 C28 68.8(3) . . . . ?
N3 Fe2 O3 C28 105.01(12) . . . . ?
O1 Fe1 O4 C35 23.5(2) . . . . ?
O2 Fe1 O4 C35 -67.55(15) . . . . ?
N1 Fe1 O4 C35 -157.55(14) . . . . ?
N5 Fe1 O4 C35 112.59(15) . . . . ?
N2 Fe1 O4 C35 138.3(4) . . . . ?
O1 Fe2 O5 C35 -15.7(2) . . . . ?
N4 Fe2 O5 C35 163.58(14) . . . . ?
O3 Fe2 O5 C35 72.13(14) . . . . ?
N6 Fe2 O5 C35 -100.88(14) . . . . ?
N3 Fe2 O5 C35 -146.1(5) . . . . ?
O1 Fe1 N1 C5 164.4(2) . . . . ?
O4 Fe1 N1 C5 -13.5(2) . . . . ?
O2 Fe1 N1 C5 -105.8(2) . . . . ?
N5 Fe1 N1 C5 81.2(2) . . . . ?
N2 Fe1 N1 C5 159.5(2) . . . . ?
O1 Fe1 N1 C1 -14.7(2) . . . . ?
O4 Fe1 N1 C1 167.52(15) . . . . ?
O2 Fe1 N1 C1 75.2(2) . . . . ?
N5 Fe1 N1 C1 -97.8(2) . . . . ?
N2 Fe1 N1 C1 -19.49(14) . . . . ?
O1 Fe1 N2 C6 -144.18(13) . . . . ?
O4 Fe1 N2 C6 99.3(5) . . . . ?
O2 Fe1 N2 C6 -54.81(13) . . . . ?
N1 Fe1 N2 C6 33.62(13) . . . . ?
N5 Fe1 N2 C6 125.48(14) . . . . ?
O1 Fe1 N2 C16 95.73(9) . . . . ?
O4 Fe1 N2 C16 -20.8(5) . . . . ?
O2 Fe1 N2 C16 -174.90(9) . . . . ?
N1 Fe1 N2 C16 -86.48(10) . . . . ?
N5 Fe1 N2 C16 5.39(9) . . . . ?
O1 Fe1 N2 C7 -25.60(13) . . . . ?
O4 Fe1 N2 C7 -142.1(5) . . . . ?
O2 Fe1 N2 C7 63.77(13) . . . . ?
N1 Fe1 N2 C7 152.19(14) . . . . ?
N5 Fe1 N2 C7 -115.94(14) . . . . ?
O1 Fe2 N3 C9 24.76(8) . . . . ?
O5 Fe2 N3 C9 156.4(5) . . . . ?
N4 Fe2 N3 C9 -152.21(10) . . . . ?
O3 Fe2 N3 C9 -61.77(9) . . . . ?
N6 Fe2 N3 C9 110.34(10) . . . . ?
O1 Fe2 N3 C22 -97.52(10) . . . . ?
O5 Fe2 N3 C22 34.1(6) . . . . ?
N4 Fe2 N3 C22 85.50(10) . . . . ?
O3 Fe2 N3 C22 175.95(9) . . . . ?
N6 Fe2 N3 C22 -11.94(9) . . . . ?
O1 Fe2 N3 C10 143.47(10) . . . . ?
O5 Fe2 N3 C10 -84.9(6) . . . . ?
N4 Fe2 N3 C10 -33.50(9) . . . . ?
O3 Fe2 N3 C10 56.94(9) . . . . ?
N6 Fe2 N3 C10 -130.95(10) . . . . ?
O1 Fe2 N4 C12 -168.95(10) . . . . ?
O5 Fe2 N4 C12 12.62(14) . . . . ?
O3 Fe2 N4 C12 106.60(13) . . . . ?
N6 Fe2 N4 C12 -85.56(13) . . . . ?
N3 Fe2 N4 C12 -162.07(14) . . . . ?
O1 Fe2 N4 C11 12.9(2) . . . . ?
O5 Fe2 N4 C11 -165.50(11) . . . . ?
O3 Fe2 N4 C11 -71.52(11) . . . . ?
N6 Fe2 N4 C11 96.31(11) . . . . ?
N3 Fe2 N4 C11 19.81(10) . . . . ?
O1 Fe1 N5 C17 -68.50(11) . . . . ?
O4 Fe1 N5 C17 -173.98(11) . . . . ?
O2 Fe1 N5 C17 7.1(6) . . . . ?
N1 Fe1 N5 C17 85.12(12) . . . . ?
N2 Fe1 N5 C17 9.35(11) . . . . ?
O1 Fe1 N5 C18 91.33(13) . . . . ?
O4 Fe1 N5 C18 -14.15(14) . . . . ?
O2 Fe1 N5 C18 166.9(4) . . . . ?
N1 Fe1 N5 C18 -115.05(13) . . . . ?
N2 Fe1 N5 C18 169.18(14) . . . . ?
O1 Fe2 N6 C24 -83.50(13) . . . . ?
O5 Fe2 N6 C24 21.77(13) . . . . ?
N4 Fe2 N6 C24 122.07(13) . . . . ?
O3 Fe2 N6 C24 -125.9(2) . . . . ?
N3 Fe2 N6 C24 -163.09(14) . . . . ?
O1 Fe2 N6 C23 72.55(10) . . . . ?
O5 Fe2 N6 C23 177.82(10) . . . . ?
N4 Fe2 N6 C23 -81.88(11) . . . . ?
O3 Fe2 N6 C23 30.1(3) . . . . ?
N3 Fe2 N6 C23 -7.04(10) . . . . ?
C5 N1 C1 C2 2.8(3) . . . . ?
Fe1 N1 C1 C2 -178.1(2) . . . . ?
C5 N1 C1 C6 -178.7(2) . . . . ?
Fe1 N1 C1 C6 0.4(2) . . . . ?
N1 C1 C2 C3 -2.6(3) . . . . ?
C6 C1 C2 C3 179.0(2) . . . . ?
C1 C2 C3 C4 0.2(4) . . . . ?
C2 C3 C4 C5 1.7(4) . . . . ?
C1 N1 C5 C4 -0.8(4) . . . . ?
Fe1 N1 C5 C4 -179.8(2) . . . . ?
C3 C4 C5 N1 -1.5(4) . . . . ?
C16 N2 C6 C1 74.0(2) . . . . ?
C7 N2 C6 C1 -156.2(2) . . . . ?
Fe1 N2 C6 C1 -43.8(2) . . . . ?
N1 C1 C6 N2 31.4(3) . . . . ?
C2 C1 C6 N2 -150.1(2) . . . . ?
C6 N2 C7 C8 154.5(2) . . . . ?
C16 N2 C7 C8 -76.3(2) . . . . ?
Fe1 N2 C7 C8 42.0(2) . . . . ?
Fe1 O1 C8 C7 17.50(14) . . . . ?
Fe2 O1 C8 C7 -135.14(12) . . . . ?
Fe1 O1 C8 C9 136.80(7) . . . . ?
Fe2 O1 C8 C9 -15.84(10) . . . . ?
N2 C7 C8 O1 -40.9(2) . . . . ?
N2 C7 C8 C9 -160.50(13) . . . . ?
C22 N3 C9 C8 79.22(11) . . . . ?
C10 N3 C9 C8 -153.18(7) . . . . ?
Fe2 N3 C9 C8 -40.04(8) . . . . ?
O1 C8 C9 N3 38.41(9) . . . . ?
C7 C8 C9 N3 157.83(12) . . . . ?
C9 N3 C10 C11 156.67(8) . . . . ?
C22 N3 C10 C11 -74.34(10) . . . . ?
Fe2 N3 C10 C11 43.36(8) . . . . ?
C12 N4 C11 C15 -1.3(2) . . . . ?
Fe2 N4 C11 C15 177.02(4) . . . . ?
C12 N4 C11 C10 -179.25(9) . . . . ?
Fe2 N4 C11 C10 -0.97(12) . . . . ?
N3 C10 C11 N4 -30.48(11) . . . . ?
N3 C10 C11 C15 151.54(7) . . . . ?
C11 N4 C12 C13 1.8(2) . . . . ?
Fe2 N4 C12 C13 -176.27(6) . . . . ?
N4 C12 C13 C14 -1.00(9) . . . . ?
C12 C13 C14 C15 -0.4 . . . . ?
C13 C14 C15 C11 0.8 . . . . ?
N4 C11 C15 C14 -0.02(9) . . . . ?
C10 C11 C15 C14 177.8 . . . . ?
C6 N2 C16 C17 -133.12(12) . . . . ?
C7 N2 C16 C17 97.40(14) . . . . ?
Fe1 N2 C16 C17 -18.11(9) . . . . ?
C18 N5 C17 C21 -1.2(2) . . . . ?
Fe1 N5 C17 C21 159.73(5) . . . . ?
C18 N5 C17 C16 176.11(9) . . . . ?
Fe1 N5 C17 C16 -23.00(12) . . . . ?
N2 C16 C17 N5 28.38(11) . . . . ?
N2 C16 C17 C21 -154.33(7) . . . . ?
C17 N5 C18 C19 0.2(2) . . . . ?
Fe1 N5 C18 C19 -158.85(7) . . . . ?
N5 C18 C19 C20 0.55(9) . . . . ?
C18 C19 C20 C21 -0.4 . . . . ?
C19 C20 C21 C17 -0.4 . . . . ?
N5 C17 C21 C20 1.26(9) . . . . ?
C16 C17 C21 C20 -175.9 . . . . ?
C9 N3 C22 C23 -88.62(10) . . . . ?
C10 N3 C22 C23 143.01(7) . . . . ?
Fe2 N3 C22 C23 28.14(10) . . . . ?
C24 N6 C23 C27 1.1(2) . . . . ?
Fe2 N6 C23 C27 -156.88(4) . . . . ?
C24 N6 C23 C22 -176.52(8) . . . . ?
Fe2 N6 C23 C22 25.47(11) . . . . ?
N3 C22 C23 N6 -37.44(11) . . . . ?
N3 C22 C23 C27 144.90(7) . . . . ?
C23 N6 C24 C25 0.5(2) . . . . ?
Fe2 N6 C24 C25 155.40(7) . . . . ?
N6 C24 C25 C26 -1.65(9) . . . . ?
C24 C25 C26 C27 1.2 . . . . ?
C25 C26 C27 C23 0.3 . . . . ?
N6 C23 C27 C26 -1.50(9) . . . . ?
C22 C23 C27 C26 176.0 . . . . ?
Fe2 O3 C28 O2 21.9(2) . . . . ?
Fe2 O3 C28 C29 -156.66(7) . . . . ?
Fe1 O2 C28 O3 -29.8(2) . . . . ?
Fe1 O2 C28 C29 148.80(8) . . . . ?
O3 C28 C29 C34 9.86(8) . . . . ?
O2 C28 C29 C34 -168.87(8) . . . . ?
O3 C28 C29 C30 -171.54(8) . . . . ?
O2 C28 C29 C30 9.73(8) . . . . ?
C34 C29 C30 C31 -0.9 . . . . ?
C28 C29 C30 C31 -179.5 . . . . ?
C29 C30 C31 C32 1.3 . . . . ?
C30 C31 C32 C33 -0.5 . . . . ?
C31 C32 C33 C34 -0.8 . . . . ?
C32 C33 C34 C29 1.2 . . . . ?
C30 C29 C34 C33 -0.4 . . . . ?
C28 C29 C34 C33 178.2 . . . . ?
Fe1 O4 C35 O5 -12.1(2) . . . . ?
Fe1 O4 C35 C36 168.88(9) . . . . ?
Fe2 O5 C35 O4 7.6(2) . . . . ?
Fe2 O5 C35 C36 -173.39(9) . . . . ?
O4 C35 C36 C41 -173.97(9) . . . . ?
O5 C35 C36 C41 6.96(8) . . . . ?
O4 C35 C36 C37 6.94(9) . . . . ?
O5 C35 C36 C37 -172.14(8) . . . . ?
C41 C36 C37 C38 -1.9 . . . . ?
C35 C36 C37 C38 177.2 . . . . ?
C36 C37 C38 C39 0.9 . . . . ?
C37 C38 C39 C40 -0.3 . . . . ?
C38 C39 C40 C41 0.7 . . . . ?
C39 C40 C41 C36 -1.7 . . . . ?
C37 C36 C41 C40 2.3 . . . . ?
C35 C36 C41 C40 -176.8 . . . . ?
C48 B1 C42 C43 121.30(10) . . . . ?
C54 B1 C42 C43 -117.32(11) . . . . ?
C60 B1 C42 C43 1.7(2) . . . . ?
C48 B1 C42 C47 -56.68(15) . . . . ?
C54 B1 C42 C47 64.7(2) . . . . ?
C60 B1 C42 C47 -176.28(7) . . . . ?
C47 C42 C43 C44 0.2 . . . . ?
B1 C42 C43 C44 -177.92(10) . . . . ?
C42 C43 C44 C45 -0.6 . . . . ?
C43 C44 C45 C46 -0.2 . . . . ?
C44 C45 C46 C47 1.4 . . . . ?
C45 C46 C47 C42 -2.0 . . . . ?
C43 C42 C47 C46 1.1 . . . . ?
B1 C42 C47 C46 179.24(10) . . . . ?
C42 B1 C48 C53 133.32(9) . . . . ?
C54 B1 C48 C53 10.9(2) . . . . ?
C60 B1 C48 C53 -107.95(11) . . . . ?
C42 B1 C48 C49 -48.37(15) . . . . ?
C54 B1 C48 C49 -170.82(7) . . . . ?
C60 B1 C48 C49 70.36(14) . . . . ?
C53 C48 C49 C50 2.4 . . . . ?
B1 C48 C49 C50 -176.06(10) . . . . ?
C48 C49 C50 C51 -2.5 . . . . ?
C49 C50 C51 C52 0.2 . . . . ?
C50 C51 C52 C53 2.1 . . . . ?
C51 C52 C53 C48 -2.2 . . . . ?
C49 C48 C53 C52 0.0 . . . . ?
B1 C48 C53 C52 178.35(10) . . . . ?
C42 B1 C54 C55 -12.2(2) . . . . ?
C48 B1 C54 C55 107.46(12) . . . . ?
C60 B1 C54 C55 -132.07(9) . . . . ?
C42 B1 C54 C59 169.52(8) . . . . ?
C48 B1 C54 C59 -70.77(14) . . . . ?
C60 B1 C54 C59 49.7(2) . . . . ?
C59 C54 C55 C56 -0.8 . . . . ?
B1 C54 C55 C56 -179.14(10) . . . . ?
C54 C55 C56 C57 1.1 . . . . ?
C55 C56 C57 C58 -0.5 . . . . ?
C56 C57 C58 C59 -0.1 . . . . ?
C57 C58 C59 C54 0.3 . . . . ?
C55 C54 C59 C58 0.1 . . . . ?
B1 C54 C59 C58 178.55(10) . . . . ?
C42 B1 C60 C61 -75.65(14) . . . . ?
C48 B1 C60 C61 166.56(7) . . . . ?
C54 B1 C60 C61 46.1(2) . . . . ?
C42 B1 C60 C65 103.04(12) . . . . ?
C48 B1 C60 C65 -14.8(2) . . . . ?
C54 B1 C60 C65 -135.22(9) . . . . ?
C65 C60 C61 C62 1.2 . . . . ?
B1 C60 C61 C62 -179.98(10) . . . . ?
C60 C61 C62 C63 0.1 . . . . ?
C61 C62 C63 C64 -1.7 . . . . ?
C62 C63 C64 C65 1.8 . . . . ?
C63 C64 C65 C60 -0.5 . . . . ?
C61 C60 C65 C64 -1.0 . . . . ?
B1 C60 C65 C64 -179.78(10) . . . . ?
